data_7129721
loop_
_publ_author_name
'Reichle, Alexander'
'Sterzel, Hannes'
'Kreitmeier, Peter'
'Fayad, Remi'
'Castellano, Felix N.'
'Rehbein, Julia'
'Reiser, Oliver'

_publ_section_title
;
 Copper(II)-photocatalyzed decarboxylative oxygenation of carboxylic
 acids.
;
_journal_issue 28
_journal_name_full 'Chemical communications (Cambridge, England)'
_journal_page_first 4456
_journal_page_last 4459
_journal_paper_doi 10.1039/d2cc00570k
_journal_volume 58
_journal_year 2022
_chemical_formula_moiety 'C15 H10 O3'
_chemical_formula_sum 'C15 H10 O3'
_chemical_formula_weight 238.23
_space_group_crystal_system monoclinic
_space_group_IT_number 15
_space_group_name_Hall '-C 2yc'
_space_group_name_H-M_alt 'C 1 2/c 1'
_atom_sites_solution_hydrogens geom
_atom_sites_solution_primary dual
_audit_creation_date 2021-05-26
_audit_creation_method
;
Olex2 1.3-alpha
(compiled 2020.11.12 svn.r5f609507 for OlexSys, GUI svn.r6272)
;
_audit_update_record
;
2022-01-25 deposited with the CCDC.	2022-02-16 downloaded from the CCDC.
;
_cell_angle_alpha 90
_cell_angle_beta 91.551(6)
_cell_angle_gamma 90
_cell_formula_units_Z 8
_cell_length_a 13.7617(9)
_cell_length_b 8.1050(4)
_cell_length_c 19.5997(12)
_cell_measurement_reflns_used 7198
_cell_measurement_temperature 122.97(10)
_cell_measurement_theta_max 73.2260
_cell_measurement_theta_min 4.4780
_cell_volume 2185.3(2)
_computing_cell_refinement 'CrysAlisPro 1.171.41.93a (Rigaku OD, 2020)'
_computing_data_collection 'CrysAlisPro 1.171.41.93a (Rigaku OD, 2020)'
_computing_data_reduction 'CrysAlisPro 1.171.41.93a (Rigaku OD, 2020)'
_computing_molecular_graphics 'Olex2 1.3-alpha (Dolomanov et al., 2009)'
_computing_publication_material 'Olex2 1.3-alpha (Dolomanov et al., 2009)'
_computing_structure_refinement 'SHELXL 2018/3 (Sheldrick, 2015)'
_computing_structure_solution 'SHELXT 2018/2 (Sheldrick, 2018)'
_diffrn_ambient_environment N~2~
_diffrn_ambient_temperature 122.97(10)
_diffrn_detector 'Hybrid Pixel Array Detector'
_diffrn_detector_area_resol_mean 10.0000
_diffrn_detector_type 'HyPix-Arc 150'
_diffrn_measured_fraction_theta_full 1.000
_diffrn_measured_fraction_theta_max 0.970
_diffrn_measurement_details
;
List of Runs (angles in degrees, time in seconds):

  # Type    Start    End  Width  t~exp~   \w     \q     \k     \f   Frames
#--------------------------------------------------------------------------
  1  \w     46.00  77.00   0.50    0.70    --   38.00  67.00  85.75   62
  2  \w     66.00  97.00   0.50    0.70    --   58.00  68.00 102.00   62
  3  \w     88.00 120.00   0.50    2.00    --   76.92  54.00  78.70   64
  4  \w     69.00 124.00   0.50    2.00    --   76.92  25.00  64.97  110
  5  \w     57.00 116.00   0.50    0.70    --   68.89  24.00 120.32  118
  6  \w     51.00 115.00   0.50    0.70    --   68.89  21.00 168.51  128
  7  \w     85.00 124.00   0.50    2.00    --   76.92  34.00   3.39   78
  8  \w     44.00 120.00   0.50    2.00    --   75.21  15.00-180.00  152
  9  \w     61.00  92.00   0.50    0.70    --   54.00  71.00-132.06   62
 10  \w      6.00  33.00   0.50    0.70    --   14.00  94.00-114.27   54
 11  \w     32.00 104.00   0.50    2.00    --   75.21-125.00-120.00  144
 12  \w     34.00 107.00   0.50    2.00    --   76.92-129.00-178.89  146
 13  \w     19.00  91.00   0.50    0.70    --   62.57-125.00  90.00  144
 14  \w     32.00 104.00   0.50    2.00    --   75.21-125.00 -60.00  144
 15  \w     19.00  91.00   0.50    0.70    --   62.57-125.00 -30.00  144
 16  \w     32.00 104.00   0.50    2.00    --   75.21-125.00   0.00  144
 17  \w      1.00  28.00   0.50    0.70    --   10.00  96.00  43.07   54
 18  \w   -115.00 -39.00   0.50    0.70    --  -70.24 -15.00-150.00  152
 19  \w   -116.00 -82.00   0.50    0.70    --  -70.00 -42.00-158.06   68
 20  \w    -96.00 -65.00   0.50    0.70    --  -58.00 -71.00 -32.30   62
 21  \w   -111.00 -79.00   0.50    0.70    --  -70.00 -62.00  13.83   64
 22  \w   -107.00 -75.00   0.50    0.70    --  -66.00 -61.00 117.39   64
 23  \w   -106.00 -75.00   0.50    0.70    --  -70.00 -74.00 162.36   62
 24  \w    -79.00 -48.00   0.50    0.70    --  -42.00 -72.00 -27.40   62
 25  \w    -99.00 -26.00   0.50    0.70    --  -70.24 125.00 -30.00  146
 26  \w    -99.00 -26.00   0.50    0.70    --  -70.24 125.00  60.00  146
;
_diffrn_measurement_device 'four-circle diffractometer'
_diffrn_measurement_device_type 'XtaLAB Synergy R, DW system, HyPix-Arc 150'
_diffrn_measurement_method '\w scans'
_diffrn_orient_matrix_type 'CrysAlisPro convention (1999,Acta A55,543-557)'
_diffrn_orient_matrix_UB_11 -0.1095947000
_diffrn_orient_matrix_UB_12 -0.0382799000
_diffrn_orient_matrix_UB_13 -0.0055731000
_diffrn_orient_matrix_UB_21 -0.0184066000
_diffrn_orient_matrix_UB_22 0.1189576000
_diffrn_orient_matrix_UB_23 0.0592781000
_diffrn_orient_matrix_UB_31 -0.0139584000
_diffrn_orient_matrix_UB_32 0.1432226000
_diffrn_orient_matrix_UB_33 -0.0513428000
_diffrn_radiation_monochromator mirror
_diffrn_radiation_probe x-ray
_diffrn_radiation_type 'Cu K\a'
_diffrn_radiation_wavelength 1.54184
_diffrn_reflns_av_R_equivalents 0.0445
_diffrn_reflns_av_unetI/netI 0.0209
_diffrn_reflns_Laue_measured_fraction_full 1.000
_diffrn_reflns_Laue_measured_fraction_max 0.970
_diffrn_reflns_limit_h_max 17
_diffrn_reflns_limit_h_min -16
_diffrn_reflns_limit_k_max 9
_diffrn_reflns_limit_k_min -9
_diffrn_reflns_limit_l_max 22
_diffrn_reflns_limit_l_min -23
_diffrn_reflns_number 11611
_diffrn_reflns_point_group_measured_fraction_full 1.000
_diffrn_reflns_point_group_measured_fraction_max 0.970
_diffrn_reflns_theta_full 67.684
_diffrn_reflns_theta_max 73.956
_diffrn_reflns_theta_min 4.514
_diffrn_source 'Rotating-anode X-ray tube'
_diffrn_source_type 'Rigaku (Cu) X-ray Source'
_exptl_absorpt_coefficient_mu 0.830
_exptl_absorpt_correction_T_max 1.000
_exptl_absorpt_correction_T_min 0.780
_exptl_absorpt_correction_type gaussian
_exptl_absorpt_process_details
;
CrysAlisPro 1.171.41.93a (Rigaku Oxford Diffraction, 2020)
Numerical absorption correction based on gaussian integration over
a multifaceted crystal model
Empirical absorption correction using spherical harmonics,
implemented in SCALE3 ABSPACK scaling algorithm.
;
_exptl_crystal_colour 'clear colourless'
_exptl_crystal_density_diffrn 1.448
_exptl_crystal_description plate
_exptl_crystal_F_000 992
_exptl_crystal_size_max 0.17
_exptl_crystal_size_mid 0.11
_exptl_crystal_size_min 0.06
_refine_diff_density_max 0.310
_refine_diff_density_min -0.260
_refine_diff_density_rms 0.048
_refine_ls_extinction_method none
_refine_ls_goodness_of_fit_ref 1.046
_refine_ls_hydrogen_treatment constr
_refine_ls_matrix_type full
_refine_ls_number_parameters 163
_refine_ls_number_reflns 2140
_refine_ls_number_restraints 0
_refine_ls_restrained_S_all 1.046
_refine_ls_R_factor_all 0.0568
_refine_ls_R_factor_gt 0.0525
_refine_ls_shift/su_max 0.000
_refine_ls_shift/su_mean 0.000
_refine_ls_structure_factor_coef Fsqd
_refine_ls_weighting_details 'w=1/[\s^2^(Fo^2^)+(0.0504P)^2^+3.9222P] where P=(Fo^2^+2Fc^2^)/3'
_refine_ls_weighting_scheme calc
_refine_ls_wR_factor_gt 0.1311
_refine_ls_wR_factor_ref 0.1339
_reflns_Friedel_coverage 0.000
_reflns_number_gt 1916
_reflns_number_total 2140
_reflns_threshold_expression 'I > 2\s(I)'
_cod_data_source_file d2cc00570k2.cif
_cod_data_source_block u064
_cod_depositor_comments 'Adding full bibliography for 7129719--7129722.cif.'
_cod_database_code 7129721
_shelx_shelxl_version_number 2018/3
_chemical_oxdiff_formula 'C15 H10 O3'
_chemical_oxdiff_usercomment Reichle_Reiser_AR1091
_shelx_space_group_comment
;
The symmetry employed for this shelxl refinement is uniquely defined
by the following loop, which should always be used as a source of
symmetry information in preference to the above space-group names.
They are only intended as comments.
;
_shelx_estimated_absorpt_t_max 0.952
_shelx_estimated_absorpt_t_min 0.872
_reflns_odcompleteness_completeness 100.00
_reflns_odcompleteness_iscentric 1
_reflns_odcompleteness_theta 66.97
_olex2_refinement_description
;
1. Fixed Uiso
 At 1.2 times of:
  All C(H) groups, All C(H,H) groups
2.a Secondary CH2 refined with riding coordinates:
 C11(H11A,H11B)
2.b Aromatic/amide H refined with riding coordinates:
 C3(H3), C15(H15), C6(H6), C7(H7), C14(H14), C12(H12), C13(H13), C1(H1)
;
_olex2_submission_special_instructions 'No special instructions were received'
_oxdiff_exptl_absorpt_empirical_details
;
Empirical correction (ABSPACK) includes:
- Absorption correction using spherical harmonics
- Frame scaling
;
_oxdiff_exptl_absorpt_empirical_full_max 1.658
_oxdiff_exptl_absorpt_empirical_full_min 0.643

loop_
_space_group_symop_operation_xyz
'x, y, z'
'-x, y, -z+1/2'
'x+1/2, y+1/2, z'
'-x+1/2, y+1/2, -z+1/2'
'-x, -y, -z'
'x, -y, z-1/2'
'-x+1/2, -y+1/2, -z'
'x+1/2, -y+1/2, z-1/2'

loop_
_atom_site_label
_atom_site_type_symbol
_atom_site_fract_x
_atom_site_fract_y
_atom_site_fract_z
_atom_site_U_iso_or_equiv
_atom_site_adp_type
_atom_site_occupancy
_atom_site_site_symmetry_order
_atom_site_calc_flag
_atom_site_refinement_flags_posn
_atom_site_refinement_flags_adp
_atom_site_refinement_flags_occupancy
_atom_site_disorder_assembly
_atom_site_disorder_group
O3 O 0.56109(11) 0.46175(17) 0.41461(7) 0.0377(4) Uani 1 1 d . . . . .
O2 O 0.60060(11) 0.00257(19) 0.30575(8) 0.0420(4) Uani 1 1 d . . . . .
O1 O 0.70187(13) 0.5697(2) 0.11088(8) 0.0500(4) Uani 1 1 d . . . . .
C5 C 0.58964(14) 0.4431(2) 0.34920(10) 0.0310(4) Uani 1 1 d . . . . .
C4 C 0.60425(13) 0.2930(2) 0.31541(11) 0.0308(4) Uani 1 1 d . . . . .
C3 C 0.64218(13) 0.3015(3) 0.25004(11) 0.0318(4) Uani 1 1 d . . . . .
H3 H 0.656520 0.201331 0.227255 0.038 Uiso 1 1 calc R U . . .
C9 C 0.49311(14) 0.1037(2) 0.38655(10) 0.0315(4) Uani 1 1 d . . . . .
C10 C 0.48841(15) 0.2007(2) 0.44541(10) 0.0336(5) Uani 1 1 d . . . . .
C15 C 0.42187(15) -0.0161(3) 0.37358(11) 0.0355(5) Uani 1 1 d . . . . .
H15 H 0.425968 -0.085038 0.334569 0.043 Uiso 1 1 calc R U . . .
C8 C 0.57136(14) 0.1237(2) 0.33646(11) 0.0327(5) Uani 1 1 d . . . . .
C2 C 0.65983(14) 0.4490(3) 0.21690(11) 0.0341(5) Uani 1 1 d . . . . .
C6 C 0.60616(15) 0.5936(3) 0.31586(11) 0.0345(5) Uani 1 1 d . . . . .
H6 H 0.593656 0.694251 0.338879 0.041 Uiso 1 1 calc R U . . .
C7 C 0.63985(14) 0.5979(3) 0.25103(11) 0.0357(5) Uani 1 1 d . . . . .
H7 H 0.649797 0.700679 0.228988 0.043 Uiso 1 1 calc R U . . .
C14 C 0.34549(16) -0.0345(3) 0.41733(12) 0.0407(5) Uani 1 1 d . . . . .
H14 H 0.296465 -0.114325 0.407754 0.049 Uiso 1 1 calc R U . . .
C11 C 0.56883(17) 0.3216(3) 0.46005(11) 0.0380(5) Uani 1 1 d . . . . .
H11A H 0.565621 0.359834 0.507912 0.046 Uiso 1 1 calc R U . . .
H11B H 0.632350 0.266746 0.454315 0.046 Uiso 1 1 calc R U . . .
C12 C 0.41224(17) 0.1800(3) 0.48938(11) 0.0400(5) Uani 1 1 d . . . . .
H12 H 0.409096 0.245698 0.529412 0.048 Uiso 1 1 calc R U . . .
C13 C 0.34025(17) 0.0634(3) 0.47514(12) 0.0426(5) Uani 1 1 d . . . . .
H13 H 0.287560 0.050771 0.505030 0.051 Uiso 1 1 calc R U . . .
C1 C 0.69398(16) 0.4480(3) 0.14666(12) 0.0406(5) Uani 1 1 d . . . . .
H1 H 0.711231 0.344539 0.127678 0.049 Uiso 1 1 calc R U . . .

loop_
_atom_site_aniso_label
_atom_site_aniso_U_11
_atom_site_aniso_U_22
_atom_site_aniso_U_33
_atom_site_aniso_U_23
_atom_site_aniso_U_13
_atom_site_aniso_U_12
O3 0.0481(9) 0.0267(7) 0.0383(8) -0.0024(6) 0.0017(6) -0.0050(6)
O2 0.0403(8) 0.0284(8) 0.0573(10) -0.0063(7) 0.0049(7) -0.0001(6)
O1 0.0566(10) 0.0502(10) 0.0429(9) 0.0122(8) -0.0032(8) -0.0011(8)
C5 0.0279(9) 0.0302(10) 0.0346(10) -0.0012(8) -0.0049(8) -0.0022(8)
C4 0.0246(9) 0.0274(10) 0.0400(11) -0.0010(8) -0.0069(8) -0.0012(7)
C3 0.0241(9) 0.0323(10) 0.0388(11) -0.0043(8) -0.0047(8) 0.0008(8)
C9 0.0316(10) 0.0273(9) 0.0353(10) 0.0035(8) -0.0071(8) 0.0007(8)
C10 0.0390(11) 0.0269(10) 0.0345(10) 0.0027(8) -0.0057(8) -0.0016(8)
C15 0.0366(10) 0.0284(10) 0.0409(11) 0.0017(9) -0.0088(9) -0.0027(8)
C8 0.0300(10) 0.0281(10) 0.0396(11) -0.0027(8) -0.0081(8) -0.0011(8)
C2 0.0265(9) 0.0369(11) 0.0384(11) 0.0017(8) -0.0070(8) -0.0011(8)
C6 0.0346(10) 0.0254(10) 0.0431(12) -0.0005(8) -0.0066(9) -0.0003(8)
C7 0.0307(10) 0.0331(11) 0.0428(12) 0.0082(9) -0.0074(9) -0.0021(8)
C14 0.0378(11) 0.0350(11) 0.0489(13) 0.0056(9) -0.0071(9) -0.0070(9)
C11 0.0476(12) 0.0346(11) 0.0313(10) -0.0005(8) -0.0053(9) -0.0075(9)
C12 0.0485(12) 0.0349(11) 0.0365(11) 0.0009(9) -0.0001(9) -0.0006(9)
C13 0.0448(12) 0.0396(12) 0.0434(12) 0.0080(10) 0.0022(10) -0.0024(10)
C1 0.0350(11) 0.0455(13) 0.0411(12) 0.0004(10) -0.0043(9) -0.0011(9)

loop_
_atom_type_symbol
_atom_type_description
_atom_type_scat_dispersion_real
_atom_type_scat_dispersion_imag
_atom_type_scat_source
C C 0.0181 0.0091 'International Tables Vol C Tables 4.2.6.8 and 6.1.1.4'
H H 0.0000 0.0000 'International Tables Vol C Tables 4.2.6.8 and 6.1.1.4'
O O 0.0492 0.0322 'International Tables Vol C Tables 4.2.6.8 and 6.1.1.4'

loop_
_exptl_crystal_face_index_h
_exptl_crystal_face_index_k
_exptl_crystal_face_index_l
_exptl_crystal_face_perp_dist
-2 1 -12 0.0336
0 -5 4 0.0627
3 1 12 0.0461
3 3 9 0.0392
0 5 -4 0.0768
-8 1 -6 0.0285
-7 -3 2 0.0484
8 0 5 0.0284
4 1 -11 0.0369
3 -5 4 0.0568
-6 2 8 0.0467

loop_
_geom_angle_atom_site_label_1
_geom_angle_atom_site_label_2
_geom_angle_atom_site_label_3
_geom_angle
_geom_angle_site_symmetry_1
_geom_angle_site_symmetry_3
_geom_angle_publ_flag
C5 O3 C11 118.39(16) . . ?
O3 C5 C4 126.19(18) . . ?
O3 C5 C6 113.37(17) . . ?
C4 C5 C6 120.43(19) . . ?
C5 C4 C8 127.82(19) . . ?
C3 C4 C5 116.86(18) . . ?
C3 C4 C8 114.73(18) . . ?
C4 C3 H3 118.4 . . ?
C2 C3 C4 123.15(19) . . ?
C2 C3 H3 118.4 . . ?
C10 C9 C8 122.28(18) . . ?
C15 C9 C10 119.5(2) . . ?
C15 C9 C8 118.22(18) . . ?
C9 C10 C11 118.33(19) . . ?
C12 C10 C9 119.84(19) . . ?
C12 C10 C11 121.81(19) . . ?
C9 C15 H15 119.9 . . ?
C14 C15 C9 120.2(2) . . ?
C14 C15 H15 119.9 . . ?
O2 C8 C4 119.37(19) . . ?
O2 C8 C9 119.38(18) . . ?
C9 C8 C4 120.61(17) . . ?
C3 C2 C7 118.50(19) . . ?
C3 C2 C1 120.0(2) . . ?
C7 C2 C1 121.44(19) . . ?
C5 C6 H6 119.4 . . ?
C7 C6 C5 121.22(19) . . ?
C7 C6 H6 119.4 . . ?
C2 C7 H7 120.2 . . ?
C6 C7 C2 119.69(19) . . ?
C6 C7 H7 120.2 . . ?
C15 C14 H14 119.9 . . ?
C15 C14 C13 120.2(2) . . ?
C13 C14 H14 119.9 . . ?
O3 C11 C10 110.72(17) . . ?
O3 C11 H11A 109.5 . . ?
O3 C11 H11B 109.5 . . ?
C10 C11 H11A 109.5 . . ?
C10 C11 H11B 109.5 . . ?
H11A C11 H11B 108.1 . . ?
C10 C12 H12 119.9 . . ?
C10 C12 C13 120.3(2) . . ?
C13 C12 H12 119.9 . . ?
C14 C13 C12 120.0(2) . . ?
C14 C13 H13 120.0 . . ?
C12 C13 H13 120.0 . . ?
O1 C1 C2 124.9(2) . . ?
O1 C1 H1 117.6 . . ?
C2 C1 H1 117.6 . . ?

loop_
_geom_bond_atom_site_label_1
_geom_bond_atom_site_label_2
_geom_bond_distance
_geom_bond_site_symmetry_2
_geom_bond_publ_flag
O3 C5 1.359(2) . ?
O3 C11 1.445(2) . ?
O2 C8 1.225(3) . ?
O1 C1 1.217(3) . ?
C5 C4 1.402(3) . ?
C5 C6 1.405(3) . ?
C4 C3 1.398(3) . ?
C4 C8 1.506(3) . ?
C3 H3 0.9500 . ?
C3 C2 1.385(3) . ?
C9 C10 1.399(3) . ?
C9 C15 1.398(3) . ?
C9 C8 1.485(3) . ?
C10 C11 1.500(3) . ?
C10 C12 1.385(3) . ?
C15 H15 0.9500 . ?
C15 C14 1.383(3) . ?
C2 C7 1.410(3) . ?
C2 C1 1.467(3) . ?
C6 H6 0.9500 . ?
C6 C7 1.365(3) . ?
C7 H7 0.9500 . ?
C14 H14 0.9500 . ?
C14 C13 1.386(3) . ?
C11 H11A 0.9900 . ?
C11 H11B 0.9900 . ?
C12 H12 0.9500 . ?
C12 C13 1.392(3) . ?
C13 H13 0.9500 . ?
C1 H1 0.9500 . ?

loop_
_geom_torsion_atom_site_label_1
_geom_torsion_atom_site_label_2
_geom_torsion_atom_site_label_3
_geom_torsion_atom_site_label_4
_geom_torsion
_geom_torsion_site_symmetry_1
_geom_torsion_site_symmetry_2
_geom_torsion_site_symmetry_3
_geom_torsion_site_symmetry_4
_geom_torsion_publ_flag
O3 C5 C4 C3 -174.38(17) . . . . ?
O3 C5 C4 C8 15.0(3) . . . . ?
O3 C5 C6 C7 176.73(17) . . . . ?
C5 O3 C11 C10 -76.6(2) . . . . ?
C5 C4 C3 C2 -3.9(3) . . . . ?
C5 C4 C8 O2 -170.86(19) . . . . ?
C5 C4 C8 C9 18.4(3) . . . . ?
C5 C6 C7 C2 -0.9(3) . . . . ?
C4 C5 C6 C7 -2.3(3) . . . . ?
C4 C3 C2 C7 0.9(3) . . . . ?
C4 C3 C2 C1 -176.18(17) . . . . ?
C3 C4 C8 O2 18.3(3) . . . . ?
C3 C4 C8 C9 -152.46(17) . . . . ?
C3 C2 C7 C6 1.6(3) . . . . ?
C3 C2 C1 O1 172.0(2) . . . . ?
C9 C10 C11 O3 73.8(2) . . . . ?
C9 C10 C12 C13 -0.2(3) . . . . ?
C9 C15 C14 C13 -1.4(3) . . . . ?
C10 C9 C15 C14 2.3(3) . . . . ?
C10 C9 C8 O2 146.8(2) . . . . ?
C10 C9 C8 C4 -42.4(3) . . . . ?
C10 C12 C13 C14 1.0(3) . . . . ?
C15 C9 C10 C11 176.61(18) . . . . ?
C15 C9 C10 C12 -1.5(3) . . . . ?
C15 C9 C8 O2 -33.6(3) . . . . ?
C15 C9 C8 C4 137.21(19) . . . . ?
C15 C14 C13 C12 -0.2(3) . . . . ?
C8 C4 C3 C2 168.02(17) . . . . ?
C8 C9 C10 C11 -3.8(3) . . . . ?
C8 C9 C10 C12 178.13(18) . . . . ?
C8 C9 C15 C14 -177.36(18) . . . . ?
C6 C5 C4 C3 4.5(3) . . . . ?
C6 C5 C4 C8 -166.16(19) . . . . ?
C7 C2 C1 O1 -5.0(3) . . . . ?
C11 O3 C5 C4 16.5(3) . . . . ?
C11 O3 C5 C6 -162.41(17) . . . . ?
C11 C10 C12 C13 -178.2(2) . . . . ?
C12 C10 C11 O3 -108.2(2) . . . . ?
C1 C2 C7 C6 178.57(18) . . . . ?

loop_
_exptl_oxdiff_crystal_face_indexfrac_h
_exptl_oxdiff_crystal_face_indexfrac_k
_exptl_oxdiff_crystal_face_indexfrac_l
_exptl_oxdiff_crystal_face_x
_exptl_oxdiff_crystal_face_y
_exptl_oxdiff_crystal_face_z
-2.3532 1.3462 -11.7217 0.2717 -0.4914 0.8275
-0.1120 -4.9487 4.2482 0.1780 -0.3348 -0.9253
2.8449 0.8719 11.7747 -0.4108 0.7493 -0.5194
2.7160 3.4514 8.7302 -0.4784 0.8781 0.0082
0.2732 5.0339 -3.6154 -0.2025 0.3795 0.9028
-7.7242 0.7855 -5.7922 0.8487 -0.1077 0.5177
-6.9951 -3.1639 2.2140 0.8754 -0.1164 -0.4692
8.1582 -0.1696 4.8471 -0.9146 0.1170 -0.3870
3.5244 1.2259 -11.4219 -0.3695 -0.5961 0.7128
3.2308 -4.5428 4.2883 -0.2041 -0.3457 -0.9159
-5.9495 2.2461 8.0412 0.5212 0.8534 -0.0081
